data_7123004
loop_
_publ_author_name
'Maeda, Chihiro'
'Nagahata, Keiji'
'Takaishi, Kazuto'
'Ema, Tadashi'

_publ_section_title
;
 Synthesis of chiral carbazole-based BODIPYs showing circularly polarized
 luminescence
;
_journal_name_full 'Chemical Communications'
_journal_paper_doi 10.1039/C9CC00894B
_journal_year 2019
_chemical_formula_moiety 'C39 H23 B N2 O3'
_chemical_formula_sum 'C39 H23 B N2 O3'
_chemical_formula_weight 578.40
_space_group_crystal_system monoclinic
_space_group_IT_number 4
_space_group_name_Hall 'P 2yb'
_space_group_name_H-M_alt 'P 1 21 1'
_symmetry_space_group_name_Hall 'P 2yb'
_symmetry_space_group_name_H-M 'P 1 21 1'
_atom_sites_solution_hydrogens geom
_audit_creation_method SHELXL-2014/7
_audit_update_record
;
2018-12-17 deposited with the CCDC.    2019-02-14 downloaded from the CCDC.
;
_cell_angle_alpha 90
_cell_angle_beta 93.955(6)
_cell_angle_gamma 90
_cell_formula_units_Z 2
_cell_length_a 13.000(3)
_cell_length_b 6.5948(15)
_cell_length_c 16.243(4)
_cell_measurement_reflns_used 1162
_cell_measurement_temperature 93(2)
_cell_measurement_theta_max 68.2
_cell_measurement_theta_min 31.4
_cell_volume 1389.2(6)
_computing_structure_refinement 'SHELXL-2014/7 (Sheldrick, 2014)'
_diffrn_ambient_temperature 93(2)
_diffrn_detector_area_resol_mean 5.8140
_diffrn_measured_fraction_theta_full 0.980
_diffrn_measured_fraction_theta_max 0.979
_diffrn_measurement_device_type 'Rigaku XtaLAB P200'
_diffrn_measurement_method \w
_diffrn_radiation_type CuK\a
_diffrn_radiation_wavelength 1.54187
_diffrn_reflns_av_R_equivalents 0.0359
_diffrn_reflns_av_unetI/netI 0.0320
_diffrn_reflns_Laue_measured_fraction_full 0.980
_diffrn_reflns_Laue_measured_fraction_max 0.979
_diffrn_reflns_limit_h_max 15
_diffrn_reflns_limit_h_min -15
_diffrn_reflns_limit_k_max 6
_diffrn_reflns_limit_k_min -7
_diffrn_reflns_limit_l_max 19
_diffrn_reflns_limit_l_min -19
_diffrn_reflns_number 18079
_diffrn_reflns_point_group_measured_fraction_full 0.861
_diffrn_reflns_point_group_measured_fraction_max 0.860
_diffrn_reflns_theta_full 67.687
_diffrn_reflns_theta_max 68.045
_diffrn_reflns_theta_min 6.639
_exptl_absorpt_coefficient_mu 0.694
_exptl_absorpt_correction_T_max 1.000
_exptl_absorpt_correction_T_min 0.888
_exptl_absorpt_correction_type multi-scan
_exptl_absorpt_process_details 'REQAB (Rigaku, 1998)'
_exptl_crystal_colour Red
_exptl_crystal_density_diffrn 1.383
_exptl_crystal_description Prism
_exptl_crystal_F_000 600
_exptl_crystal_size_max 0.110
_exptl_crystal_size_mid 0.090
_exptl_crystal_size_min 0.030
_refine_diff_density_max 0.420
_refine_diff_density_min -0.391
_refine_diff_density_rms 0.073
_refine_ls_abs_structure_details
;
 Flack x determined using 1343 quotients [(I+)-(I-)]/[(I+)+(I-)]
 (Parsons, Flack and Wagner, Acta Cryst. B69 (2013) 249-259).
;
_refine_ls_abs_structure_Flack 0.09(10)
_refine_ls_extinction_method none
_refine_ls_goodness_of_fit_ref 1.063
_refine_ls_hydrogen_treatment constr
_refine_ls_matrix_type full
_refine_ls_number_parameters 406
_refine_ls_number_reflns 4347
_refine_ls_number_restraints 1
_refine_ls_restrained_S_all 1.063
_refine_ls_R_factor_all 0.0566
_refine_ls_R_factor_gt 0.0542
_refine_ls_shift/su_max 0.000
_refine_ls_shift/su_mean 0.000
_refine_ls_structure_factor_coef Fsqd
_refine_ls_weighting_details 'w=1/[\s^2^(Fo^2^)+(0.1037P)^2^] where P=(Fo^2^+2Fc^2^)/3'
_refine_ls_weighting_scheme calc
_refine_ls_wR_factor_gt 0.1382
_refine_ls_wR_factor_ref 0.1407
_reflns_Friedel_coverage 0.605
_reflns_Friedel_fraction_full 0.716
_reflns_Friedel_fraction_max 0.716
_reflns_number_gt 3959
_reflns_number_total 4347
_reflns_threshold_expression 'I > 2\s(I)'
_cod_data_source_file c9cc00894b2.cif
_cod_data_source_block 70603cm3
_cod_original_cell_volume 1389.3(5)
_cod_database_code 7123004
_shelx_shelxl_version_number 2014/7
_shelx_space_group_comment
;
The symmetry employed for this shelxl refinement is uniquely defined
by the following loop, which should always be used as a source of
symmetry information in preference to the above space-group names.
They are only intended as comments.
;
_shelx_estimated_absorpt_t_min 0.928
_shelx_estimated_absorpt_t_max 0.979

loop_
_space_group_symop_operation_xyz
'x, y, z'
'-x, y+1/2, -z'

loop_
_atom_site_label
_atom_site_type_symbol
_atom_site_fract_x
_atom_site_fract_y
_atom_site_fract_z
_atom_site_U_iso_or_equiv
_atom_site_adp_type
_atom_site_occupancy
_atom_site_site_symmetry_order
_atom_site_calc_flag
_atom_site_refinement_flags_posn
_atom_site_refinement_flags_adp
O2 O 0.32527(16) 0.3347(4) 0.30738(13) 0.0361(6) Uani 1 1 d . .
O1 O 0.60086(14) 0.5176(4) 0.46620(12) 0.0364(5) Uani 1 1 d . .
O3 O 0.30853(16) 0.7045(4) 0.30380(12) 0.0345(6) Uani 1 1 d . .
N1 N 0.45809(18) 0.5241(5) 0.38056(15) 0.0337(6) Uani 1 1 d . .
N2 N 0.28217(17) 0.5419(5) 0.43138(14) 0.0333(6) Uani 1 1 d . .
C24 C 0.3173(2) 0.7148(6) 0.22078(18) 0.0352(8) Uani 1 1 d . .
C25 C 0.4965(2) 0.5190(6) 0.45827(17) 0.0334(7) Uani 1 1 d . .
C26 C 0.5437(2) 0.5224(6) 0.33172(18) 0.0342(7) Uani 1 1 d . .
C27 C 0.6309(2) 0.5212(6) 0.38529(18) 0.0360(7) Uani 1 1 d . .
C28 C 0.5527(2) 0.5183(6) 0.24736(19) 0.0374(7) Uani 1 1 d . .
H1 H 0.4941 0.5154 0.2091 0.045 Uiso 1 1 calc R U
C29 C 0.2325(2) 0.2992(6) 0.26434(19) 0.0365(8) Uani 1 1 d . .
C30 C 0.2597(2) 0.5491(5) 0.56987(18) 0.0336(7) Uani 1 1 d . .
C31 C 0.1720(3) 0.1372(6) 0.2898(2) 0.0405(8) Uani 1 1 d . .
H2 H 0.1964 0.0540 0.3348 0.049 Uiso 1 1 calc R U
C32 C 0.1615(2) 0.5840(5) 0.5270(2) 0.0368(8) Uani 1 1 d . .
C33 C 0.2736(2) 0.5722(6) 0.16714(18) 0.0359(8) Uani 1 1 d . .
C34 C 0.3695(2) 0.8864(6) 0.1921(2) 0.0386(8) Uani 1 1 d . .
H3 H 0.3911 0.9920 0.2292 0.046 Uiso 1 1 calc R U
C35 C 0.1772(2) 0.5788(5) 0.44235(19) 0.0344(8) Uani 1 1 d . .
C36 C 0.4369(2) 0.5157(6) 0.52779(17) 0.0339(7) Uani 1 1 d . .
C37 C 0.3302(2) 0.5302(6) 0.50887(18) 0.0340(7) Uani 1 1 d . .
C38 C 0.6529(3) 0.5188(7) 0.2220(2) 0.0427(8) Uani 1 1 d . .
H4 H 0.6627 0.5175 0.1645 0.051 Uiso 1 1 calc R U
C39 C 0.0966(2) 0.6108(6) 0.3826(2) 0.0377(8) Uani 1 1 d . .
H5 H 0.1071 0.6075 0.3253 0.045 Uiso 1 1 calc R U
C40 C 0.0783(3) 0.0998(6) 0.2498(2) 0.0452(9) Uani 1 1 d . .
H6 H 0.0392 -0.0140 0.2653 0.054 Uiso 1 1 calc R U
C41 C 0.3008(2) 0.5765(6) 0.08319(19) 0.0409(9) Uani 1 1 d . .
C42 C 0.4741(2) 0.5101(6) 0.61004(18) 0.0381(8) Uani 1 1 d . .
H7 H 0.5461 0.5009 0.6240 0.046 Uiso 1 1 calc R U
C43 C 0.1001(2) 0.3893(6) 0.15901(19) 0.0400(9) Uani 1 1 d . .
C44 C 0.0001(2) 0.6477(6) 0.4112(2) 0.0394(8) Uani 1 1 d . .
H8 H -0.0567 0.6698 0.3723 0.047 Uiso 1 1 calc R U
C45 C 0.3887(2) 0.8990(7) 0.1103(2) 0.0444(10) Uani 1 1 d . .
H9 H 0.4220 1.0158 0.0907 0.053 Uiso 1 1 calc R U
C46 C 0.3599(2) 0.7422(7) 0.0554(2) 0.0438(9) Uani 1 1 d . .
C47 C -0.0161(3) 0.6532(6) 0.4950(2) 0.0391(8) Uani 1 1 d . .
H10 H -0.0835 0.6777 0.5119 0.047 Uiso 1 1 calc R U
C48 C 0.2028(2) 0.4157(6) 0.19727(19) 0.0368(8) Uani 1 1 d . .
C49 C 0.7394(2) 0.5212(7) 0.2779(2) 0.0427(8) Uani 1 1 d . .
H11 H 0.8061 0.5234 0.2574 0.051 Uiso 1 1 calc R U
C50 C 0.7308(2) 0.5205(7) 0.3620(2) 0.0415(8) Uani 1 1 d . .
H12 H 0.7890 0.5196 0.4007 0.050 Uiso 1 1 calc R U
C51 C 0.0384(2) 0.2276(7) 0.1855(2) 0.0437(9) Uani 1 1 d . .
C52 C 0.0570(2) 0.5249(8) 0.09798(19) 0.0457(9) Uani 1 1 d . .
H13 H 0.0966 0.6365 0.0810 0.055 Uiso 1 1 calc R U
C53 C 0.0636(2) 0.6241(5) 0.5533(2) 0.0372(8) Uani 1 1 d . .
H14 H 0.0526 0.6310 0.6104 0.045 Uiso 1 1 calc R U
C54 C 0.2729(2) 0.4175(7) 0.0270(2) 0.0481(10) Uani 1 1 d . .
H15 H 0.2344 0.3050 0.0446 0.058 Uiso 1 1 calc R U
C55 C 0.4046(3) 0.5182(7) 0.67221(19) 0.0431(8) Uani 1 1 d . .
H16 H 0.4302 0.5096 0.7283 0.052 Uiso 1 1 calc R U
C56 C 0.2998(3) 0.5382(7) 0.65373(19) 0.0421(8) Uani 1 1 d . .
H17 H 0.2543 0.5448 0.6970 0.051 Uiso 1 1 calc R U
C57 C 0.3888(3) 0.7445(8) -0.0275(2) 0.0536(11) Uani 1 1 d . .
H18 H 0.4289 0.8533 -0.0463 0.064 Uiso 1 1 calc R U
C58 C -0.0631(3) 0.2022(8) 0.1471(2) 0.0544(11) Uani 1 1 d . .
H19 H -0.1048 0.0932 0.1635 0.065 Uiso 1 1 calc R U
C59 C 0.3592(3) 0.5913(8) -0.0794(2) 0.0590(13) Uani 1 1 d . .
H20 H 0.3777 0.5956 -0.1350 0.071 Uiso 1 1 calc R U
C60 C -0.1003(3) 0.3304(8) 0.0879(2) 0.0573(12) Uani 1 1 d . .
H21 H -0.1674 0.3090 0.0623 0.069 Uiso 1 1 calc R U
C61 C -0.0411(2) 0.4965(9) 0.0632(2) 0.0545(12) Uani 1 1 d . .
H22 H -0.0691 0.5884 0.0226 0.065 Uiso 1 1 calc R U
C62 C 0.3016(3) 0.4263(8) -0.0529(2) 0.0541(11) Uani 1 1 d . .
H23 H 0.2824 0.3201 -0.0904 0.065 Uiso 1 1 calc R U
B1 B 0.3378(2) 0.5250(7) 0.3505(2) 0.0332(8) Uani 1 1 d . .

loop_
_atom_site_aniso_label
_atom_site_aniso_U_11
_atom_site_aniso_U_22
_atom_site_aniso_U_33
_atom_site_aniso_U_23
_atom_site_aniso_U_13
_atom_site_aniso_U_12
O2 0.0365(11) 0.0333(15) 0.0386(11) -0.0032(11) 0.0034(9) -0.0005(11)
O1 0.0329(10) 0.0346(14) 0.0419(11) 0.0003(12) 0.0032(8) 0.0000(11)
O3 0.0378(11) 0.0308(15) 0.0354(11) -0.0003(10) 0.0066(8) 0.0000(11)
N1 0.0354(13) 0.0256(15) 0.0411(13) 0.0001(14) 0.0090(10) -0.0010(13)
N2 0.0312(12) 0.0291(17) 0.0397(13) -0.0007(14) 0.0037(9) -0.0003(13)
C24 0.0303(15) 0.037(2) 0.0389(16) 0.0030(16) 0.0076(12) 0.0016(16)
C25 0.0371(15) 0.0245(19) 0.0383(14) 0.0004(16) -0.0005(11) 0.0007(17)
C26 0.0360(14) 0.0232(18) 0.0443(15) -0.0014(17) 0.0099(12) 0.0014(16)
C27 0.0376(15) 0.0274(19) 0.0432(16) 0.0027(18) 0.0043(12) 0.0017(17)
C28 0.0383(16) 0.030(2) 0.0443(16) 0.0046(18) 0.0075(12) 0.0040(17)
C29 0.0386(17) 0.034(2) 0.0381(16) -0.0056(15) 0.0110(13) 0.0017(16)
C30 0.0415(16) 0.0212(19) 0.0391(15) -0.0006(15) 0.0108(12) -0.0017(15)
C31 0.0469(18) 0.032(2) 0.0437(17) -0.0071(17) 0.0123(14) -0.0011(17)
C32 0.0440(17) 0.022(2) 0.0453(17) -0.0009(14) 0.0127(13) -0.0020(15)
C33 0.0285(14) 0.040(2) 0.0396(15) 0.0047(16) 0.0039(12) 0.0026(15)
C34 0.0309(15) 0.040(2) 0.0446(17) 0.0072(17) 0.0017(12) 0.0008(16)
C35 0.0353(16) 0.024(2) 0.0450(16) 0.0015(15) 0.0084(12) -0.0006(14)
C36 0.0373(15) 0.0244(18) 0.0402(15) -0.0009(16) 0.0048(12) -0.0009(16)
C37 0.0426(16) 0.0213(19) 0.0385(15) 0.0016(16) 0.0047(12) -0.0027(17)
C38 0.0484(17) 0.033(2) 0.0479(17) 0.0026(19) 0.0150(14) 0.002(2)
C39 0.0356(16) 0.032(2) 0.0466(17) -0.0013(16) 0.0087(13) -0.0022(15)
C40 0.0476(19) 0.037(2) 0.0528(19) -0.0079(18) 0.0148(15) -0.0084(18)
C41 0.0319(15) 0.052(3) 0.0392(16) 0.0000(17) 0.0040(12) 0.0085(17)
C42 0.0468(17) 0.027(2) 0.0399(16) 0.0011(17) -0.0001(13) 0.0013(18)
C43 0.0353(16) 0.047(3) 0.0380(16) -0.0092(18) 0.0065(12) -0.0005(18)
C44 0.0357(16) 0.029(2) 0.0546(19) 0.0015(17) 0.0079(14) 0.0027(15)
C45 0.0295(15) 0.056(3) 0.0474(18) 0.0134(19) 0.0027(13) -0.0014(18)
C46 0.0289(15) 0.062(3) 0.0407(17) 0.0093(19) 0.0053(13) 0.0082(18)
C47 0.0386(18) 0.025(2) 0.0546(19) -0.0024(17) 0.0132(14) -0.0010(16)
C48 0.0375(16) 0.035(2) 0.0386(16) -0.0076(16) 0.0075(12) -0.0021(16)
C49 0.0390(16) 0.035(2) 0.0551(18) 0.002(2) 0.0123(13) 0.0016(18)
C50 0.0359(15) 0.033(2) 0.0564(18) 0.0032(19) 0.0054(13) 0.0001(18)
C51 0.0385(17) 0.046(2) 0.0472(18) -0.0147(19) 0.0112(14) -0.0079(18)
C52 0.0371(16) 0.055(3) 0.0455(17) -0.006(2) 0.0041(13) 0.002(2)
C53 0.0440(18) 0.024(2) 0.0449(17) -0.0009(15) 0.0142(14) -0.0003(16)
C54 0.0396(18) 0.061(3) 0.0441(19) -0.003(2) 0.0054(14) 0.008(2)
C55 0.0542(19) 0.038(2) 0.0374(15) 0.0001(18) 0.0035(13) 0.001(2)
C56 0.0527(19) 0.034(2) 0.0403(16) 0.0006(18) 0.0088(13) 0.0009(19)
C57 0.0360(17) 0.085(3) 0.0403(18) 0.008(2) 0.0064(13) 0.007(2)
C58 0.0406(18) 0.068(3) 0.055(2) -0.014(2) 0.0109(15) -0.011(2)
C59 0.0448(19) 0.092(4) 0.0417(18) 0.009(2) 0.0135(15) 0.019(2)
C60 0.0366(18) 0.081(4) 0.055(2) -0.013(2) 0.0034(16) -0.007(2)
C61 0.0387(17) 0.076(4) 0.0490(19) -0.001(2) 0.0034(14) 0.005(2)
C62 0.0477(19) 0.072(3) 0.0421(18) -0.011(2) 0.0036(15) 0.018(2)
B1 0.0323(16) 0.030(2) 0.0381(17) 0.0030(19) 0.0045(13) 0.0024(19)

loop_
_atom_type_symbol
_atom_type_description
_atom_type_scat_dispersion_real
_atom_type_scat_dispersion_imag
_atom_type_scat_source
C C 0.0181 0.0091 'International Tables Vol C Tables 4.2.6.8 and 6.1.1.4'
H H 0.0000 0.0000 'International Tables Vol C Tables 4.2.6.8 and 6.1.1.4'
B B 0.0090 0.0039 'International Tables Vol C Tables 4.2.6.8 and 6.1.1.4'
N N 0.0311 0.0180 'International Tables Vol C Tables 4.2.6.8 and 6.1.1.4'
O O 0.0492 0.0322 'International Tables Vol C Tables 4.2.6.8 and 6.1.1.4'

loop_
_geom_angle_atom_site_label_1
_geom_angle_atom_site_label_2
_geom_angle_atom_site_label_3
_geom_angle
C29 O2 B1 117.5(3)
C25 O1 C27 104.7(2)
C24 O3 B1 121.6(3)
C25 N1 C26 106.0(2)
C25 N1 B1 125.8(2)
C26 N1 B1 128.2(2)
C37 N2 C35 106.1(2)
C37 N2 B1 124.6(2)
C35 N2 B1 129.3(2)
O3 C24 C33 122.2(3)
O3 C24 C34 116.1(3)
C33 C24 C34 121.6(3)
N1 C25 O1 113.6(3)
N1 C25 C36 124.8(3)
O1 C25 C36 121.6(3)
C27 C26 C28 120.2(3)
C27 C26 N1 106.9(3)
C28 C26 N1 132.9(3)
C50 C27 C26 125.1(3)
C50 C27 O1 126.1(3)
C26 C27 O1 108.8(2)
C26 C28 C38 116.0(3)
C26 C28 H1 122.0
C38 C28 H1 122.0
C48 C29 O2 120.0(3)
C48 C29 C31 122.0(3)
O2 C29 C31 118.0(3)
C37 C30 C56 117.2(3)
C37 C30 C32 106.0(3)
C56 C30 C32 136.7(3)
C40 C31 C29 119.7(3)
C40 C31 H2 120.1
C29 C31 H2 120.1
C53 C32 C35 120.1(3)
C53 C32 C30 133.1(3)
C35 C32 C30 106.7(3)
C24 C33 C41 118.1(3)
C24 C33 C48 120.2(3)
C41 C33 C48 121.7(3)
C45 C34 C24 119.4(4)
C45 C34 H3 120.3
C24 C34 H3 120.3
C39 C35 C32 121.6(3)
C39 C35 N2 128.8(3)
C32 C35 N2 109.6(3)
C42 C36 C37 119.0(3)
C42 C36 C25 126.6(3)
C37 C36 C25 114.3(3)
N2 C37 C30 111.5(3)
N2 C37 C36 125.9(3)
C30 C37 C36 122.4(3)
C28 C38 C49 122.3(3)
C28 C38 H4 118.8
C49 C38 H4 118.8
C44 C39 C35 116.5(3)
C44 C39 H5 121.7
C35 C39 H5 121.7
C31 C40 C51 121.0(4)
C31 C40 H6 119.5
C51 C40 H6 119.5
C54 C41 C46 118.8(3)
C54 C41 C33 121.9(3)
C46 C41 C33 119.3(3)
C36 C42 C55 119.6(3)
C36 C42 H7 120.2
C55 C42 H7 120.2
C51 C43 C52 118.8(3)
C51 C43 C48 119.0(3)
C52 C43 C48 122.2(3)
C39 C44 C47 122.2(3)
C39 C44 H8 118.9
C47 C44 H8 118.9
C34 C45 C46 121.0(4)
C34 C45 H9 119.5
C46 C45 H9 119.5
C45 C46 C57 121.2(4)
C45 C46 C41 119.3(3)
C57 C46 C41 119.4(4)
C53 C47 C44 121.0(3)
C53 C47 H10 119.5
C44 C47 H10 119.5
C29 C48 C43 118.5(3)
C29 C48 C33 120.3(3)
C43 C48 C33 121.1(3)
C50 C49 C38 121.9(3)
C50 C49 H11 119.1
C38 C49 H11 119.1
C27 C50 C49 114.6(3)
C27 C50 H12 122.7
C49 C50 H12 122.7
C40 C51 C43 119.1(3)
C40 C51 C58 122.3(4)
C43 C51 C58 118.6(4)
C61 C52 C43 120.8(4)
C61 C52 H13 119.6
C43 C52 H13 119.6
C47 C53 C32 118.5(3)
C47 C53 H14 120.7
C32 C53 H14 120.7
C62 C54 C41 120.0(4)
C62 C54 H15 120.0
C41 C54 H15 120.0
C56 C55 C42 121.5(3)
C56 C55 H16 119.3
C42 C55 H16 119.3
C55 C56 C30 120.2(3)
C55 C56 H17 119.9
C30 C56 H17 119.9
C59 C57 C46 119.9(4)
C59 C57 H18 120.0
C46 C57 H18 120.0
C60 C58 C51 121.0(4)
C60 C58 H19 119.5
C51 C58 H19 119.5
C57 C59 C62 121.4(3)
C57 C59 H20 119.3
C62 C59 H20 119.3
C58 C60 C61 120.9(3)
C58 C60 H21 119.6
C61 C60 H21 119.6
C52 C61 C60 119.9(4)
C52 C61 H22 120.0
C60 C61 H22 120.0
C54 C62 C59 120.4(4)
C54 C62 H23 119.8
C59 C62 H23 119.8
O2 B1 O3 116.3(2)
O2 B1 N2 115.6(3)
O3 B1 N2 105.4(3)
O2 B1 N1 102.7(3)
O3 B1 N1 112.2(3)
N2 B1 N1 104.1(2)

loop_
_geom_bond_atom_site_label_1
_geom_bond_atom_site_label_2
_geom_bond_distance
O2 C29 1.372(4)
O2 B1 1.441(5)
O1 C25 1.355(3)
O1 C27 1.397(3)
O3 C24 1.363(4)
O3 B1 1.443(5)
N1 C25 1.325(4)
N1 C26 1.411(4)
N1 B1 1.606(4)
N2 C37 1.368(4)
N2 C35 1.409(4)
N2 B1 1.547(4)
C24 C33 1.377(5)
C24 C34 1.415(5)
C25 C36 1.413(4)
C26 C27 1.381(4)
C26 C28 1.384(4)
C27 C50 1.377(4)
C28 C38 1.393(4)
C28 H1 0.9500
C29 C48 1.366(5)
C29 C31 1.405(5)
C30 C37 1.401(4)
C30 C56 1.426(4)
C30 C32 1.431(5)
C31 C40 1.364(5)
C31 H2 0.9500
C32 C53 1.395(5)
C32 C35 1.404(4)
C33 C41 1.432(4)
C33 C48 1.488(5)
C34 C45 1.371(5)
C34 H3 0.9500
C35 C39 1.395(4)
C36 C42 1.390(4)
C36 C37 1.403(4)
C38 C49 1.396(5)
C38 H4 0.9500
C39 C44 1.388(4)
C39 H5 0.9500
C40 C51 1.411(5)
C40 H6 0.9500
C41 C54 1.420(5)
C41 C46 1.427(6)
C42 C55 1.401(4)
C42 H7 0.9500
C43 C51 1.419(5)
C43 C52 1.421(6)
C43 C48 1.444(4)
C44 C47 1.391(5)
C44 H8 0.9500
C45 C46 1.400(6)
C45 H9 0.9500
C46 C57 1.422(5)
C47 C53 1.369(5)
C47 H10 0.9500
C49 C50 1.378(4)
C49 H11 0.9500
C50 H12 0.9500
C51 C58 1.431(5)
C52 C61 1.371(4)
C52 H13 0.9500
C53 H14 0.9500
C54 C62 1.376(5)
C54 H15 0.9500
C55 C56 1.381(5)
C55 H16 0.9500
C56 H17 0.9500
C57 C59 1.355(7)
C57 H18 0.9500
C58 C60 1.345(6)
C58 H19 0.9500
C59 C62 1.405(7)
C59 H20 0.9500
C60 C61 1.413(7)
C60 H21 0.9500
C61 H22 0.9500
C62 H23 0.9500

loop_
_geom_torsion_atom_site_label_1
_geom_torsion_atom_site_label_2
_geom_torsion_atom_site_label_3
_geom_torsion_atom_site_label_4
_geom_torsion
B1 O3 C24 C33 53.9(4)
B1 O3 C24 C34 -129.2(3)
C26 N1 C25 O1 1.1(4)
B1 N1 C25 O1 179.4(3)
C26 N1 C25 C36 -179.0(4)
B1 N1 C25 C36 -0.7(6)
C27 O1 C25 N1 -0.3(4)
C27 O1 C25 C36 179.8(4)
C25 N1 C26 C27 -1.5(4)
B1 N1 C26 C27 -179.7(3)
C25 N1 C26 C28 177.3(4)
B1 N1 C26 C28 -1.0(7)
C28 C26 C27 C50 1.4(6)
N1 C26 C27 C50 -179.6(4)
C28 C26 C27 O1 -177.6(4)
N1 C26 C27 O1 1.3(4)
C25 O1 C27 C50 -179.7(4)
C25 O1 C27 C26 -0.7(4)
C27 C26 C28 C38 -1.7(6)
N1 C26 C28 C38 179.7(4)
B1 O2 C29 C48 65.6(4)
B1 O2 C29 C31 -116.5(3)
C48 C29 C31 C40 -3.6(5)
O2 C29 C31 C40 178.6(3)
C37 C30 C32 C53 -176.3(4)
C56 C30 C32 C53 0.7(7)
C37 C30 C32 C35 1.6(4)
C56 C30 C32 C35 178.6(4)
O3 C24 C33 C41 -170.0(3)
C34 C24 C33 C41 13.3(5)
O3 C24 C33 C48 8.3(5)
C34 C24 C33 C48 -168.4(3)
O3 C24 C34 C45 174.7(3)
C33 C24 C34 C45 -8.4(5)
C53 C32 C35 C39 -0.8(5)
C30 C32 C35 C39 -179.0(3)
C53 C32 C35 N2 178.2(3)
C30 C32 C35 N2 0.0(4)
C37 N2 C35 C39 177.3(4)
B1 N2 C35 C39 -0.4(6)
C37 N2 C35 C32 -1.6(4)
B1 N2 C35 C32 -179.3(3)
N1 C25 C36 C42 179.9(4)
O1 C25 C36 C42 -0.2(6)
N1 C25 C36 C37 -3.6(6)
O1 C25 C36 C37 176.3(3)
C35 N2 C37 C30 2.7(4)
B1 N2 C37 C30 -179.5(3)
C35 N2 C37 C36 -173.1(4)
B1 N2 C37 C36 4.8(6)
C56 C30 C37 N2 179.6(3)
C32 C30 C37 N2 -2.7(4)
C56 C30 C37 C36 -4.5(5)
C32 C30 C37 C36 173.2(3)
C42 C36 C37 N2 178.4(4)
C25 C36 C37 N2 1.6(5)
C42 C36 C37 C30 3.1(6)
C25 C36 C37 C30 -173.7(4)
C26 C28 C38 C49 0.6(6)
C32 C35 C39 C44 -0.1(5)
N2 C35 C39 C44 -178.8(4)
C29 C31 C40 C51 -3.2(5)
C24 C33 C41 C54 169.8(3)
C48 C33 C41 C54 -8.4(5)
C24 C33 C41 C46 -8.5(4)
C48 C33 C41 C46 173.3(3)
C37 C36 C42 C55 0.3(6)
C25 C36 C42 C55 176.7(4)
C35 C39 C44 C47 0.2(5)
C24 C34 C45 C46 -1.7(5)
C34 C45 C46 C57 -173.5(3)
C34 C45 C46 C41 6.2(5)
C54 C41 C46 C45 -179.4(3)
C33 C41 C46 C45 -1.0(5)
C54 C41 C46 C57 0.3(5)
C33 C41 C46 C57 178.6(3)
C39 C44 C47 C53 0.6(6)
O2 C29 C48 C43 -173.2(3)
C31 C29 C48 C43 9.0(5)
O2 C29 C48 C33 4.0(5)
C31 C29 C48 C33 -173.8(3)
C51 C43 C48 C29 -7.8(5)
C52 C43 C48 C29 169.6(3)
C51 C43 C48 C33 175.0(3)
C52 C43 C48 C33 -7.6(5)
C24 C33 C48 C29 -52.3(5)
C41 C33 C48 C29 125.9(3)
C24 C33 C48 C43 124.9(3)
C41 C33 C48 C43 -57.0(4)
C28 C38 C49 C50 0.9(7)
C26 C27 C50 C49 0.0(6)
O1 C27 C50 C49 178.9(4)
C38 C49 C50 C27 -1.2(6)
C31 C40 C51 C43 4.1(5)
C31 C40 C51 C58 -174.7(3)
C52 C43 C51 C40 -176.1(3)
C48 C43 C51 C40 1.4(5)
C52 C43 C51 C58 2.8(5)
C48 C43 C51 C58 -179.8(3)
C51 C43 C52 C61 -2.2(5)
C48 C43 C52 C61 -179.5(3)
C44 C47 C53 C32 -1.4(5)
C35 C32 C53 C47 1.5(5)
C30 C32 C53 C47 179.2(4)
C46 C41 C54 C62 -0.9(5)
C33 C41 C54 C62 -179.2(3)
C36 C42 C55 C56 -2.1(6)
C42 C55 C56 C30 0.7(6)
C37 C30 C56 C55 2.5(6)
C32 C30 C56 C55 -174.2(4)
C45 C46 C57 C59 -179.5(3)
C41 C46 C57 C59 0.8(5)
C40 C51 C58 C60 177.8(4)
C43 C51 C58 C60 -1.1(5)
C46 C57 C59 C62 -1.3(6)
C51 C58 C60 C61 -1.4(6)
C43 C52 C61 C60 -0.2(6)
C58 C60 C61 C52 2.0(6)
C41 C54 C62 C59 0.4(5)
C57 C59 C62 C54 0.7(6)
C29 O2 B1 O3 -48.9(3)
C29 O2 B1 N2 75.5(3)
C29 O2 B1 N1 -171.8(2)
C24 O3 B1 O2 -30.9(4)
C24 O3 B1 N2 -160.4(2)
C24 O3 B1 N1 86.8(3)
C37 N2 B1 O2 104.2(4)
C35 N2 B1 O2 -78.5(4)
C37 N2 B1 O3 -125.9(3)
C35 N2 B1 O3 51.4(5)
C37 N2 B1 N1 -7.6(5)
C35 N2 B1 N1 169.7(3)
C25 N1 B1 O2 -115.0(4)
C26 N1 B1 O2 62.9(4)
C25 N1 B1 O3 119.4(4)
C26 N1 B1 O3 -62.7(5)
C25 N1 B1 N2 5.8(5)
C26 N1 B1 N2 -176.2(3)
